data_7706236
loop_
_publ_author_name
'Zi\'o\/lkowska, Aleksandra'
'Szynkiewicz, Natalia'
'Ponikiewski, \/Lukasz'

_publ_section_title
;
 Experimental and theoretical investigation of the reactivity of
 [(BDI*)Ti(Cl){\h<sup>2</sup>-P(SiMe<sub>3</sub>)-P<i>i</i>Pr<sub>2</sub>}]
 towards selected ketones.
;
_journal_issue 4
_journal_name_full 'Dalton transactions (Cambridge, England : 2003)'
_journal_page_first 1390
_journal_page_last 1401
_journal_paper_doi 10.1039/d0dt04014b
_journal_volume 50
_journal_year 2021
_chemical_formula_moiety 'C50 H84 Cl N2 O2 P2 Si Ti, C7 H8'
_chemical_formula_sum 'C57 H92 Cl N2 O2 P2 Si Ti'
_chemical_formula_weight 1010.7
_chemical_properties_physical Air-sensitive,Moisture-sensitive
_space_group_IT_number 2
_space_group_name_Hall '-P 1'
_space_group_name_H-M_alt 'P -1'
_symmetry_cell_setting triclinic
_symmetry_Int_Tables_number 2
_symmetry_space_group_name_Hall '-P 1'
_symmetry_space_group_name_H-M 'P -1'
_atom_sites_solution_hydrogens geom
_audit_conform_dict_location ftp://ftp.iucr.org/pub/cif_core.dic
_audit_conform_dict_name cif_core.dic
_audit_conform_dict_version 2.4.3
_audit_creation_date 2020-10-08T14:22:03-00:00
_audit_creation_method 'WinGX routine CIF_UPDATE'
_audit_update_record
;
2020-10-09 deposited with the CCDC.	2020-12-23 downloaded from the CCDC.
;
_cell_angle_alpha 100.401(7)
_cell_angle_beta 93.628(9)
_cell_angle_gamma 96.455(6)
_cell_formula_units_Z 2
_cell_length_a 9.9965(8)
_cell_length_b 10.3489(8)
_cell_length_c 28.541(3)
_cell_measurement_reflns_used 7560
_cell_measurement_temperature 180(2)
_cell_measurement_theta_max 57.88
_cell_measurement_theta_min 15.48
_cell_measurement_wavelength 1.34143
_cell_volume 2875.1(4)
_computing_cell_refinement
;
X-Area Recipe 1.33.0.0 (STOE, 2015)
;
_computing_data_collection
;
X-Area Pilatus3_SV 1.31.153.0 (STOE, 2018)
;
_computing_data_reduction
;
X-Area Integrate 1.74.2.0 (STOE, 2018)
X-Area LANA 1.75.3.0 (STOE, 2018)
;
_computing_molecular_graphics 'Ortep for Windows (Farrugia, 2012)'
_computing_publication_material 'WinGX publication routines (Farrugia, 2012)'
_computing_structure_refinement 'SHELXL-2018/1 (Sheldrick, 2018)'
_computing_structure_solution 'SHELXT 2018/2 (Sheldrick, 2018)'
_diffrn_ambient_temperature 180(2)
_diffrn_detector EIGER4M
_diffrn_detector_area_resol_mean 13.33
_diffrn_measured_fraction_theta_full 0.972
_diffrn_measured_fraction_theta_max 0.972
_diffrn_measurement_details ' 1216 frames, detector distance = 80 mm'
_diffrn_measurement_device 'Eulerian 4-circle diffractometer'
_diffrn_measurement_device_type 'STOE STADIVARI'
_diffrn_measurement_method 'rotation method, \w scans'
_diffrn_radiation_collimation '1.2 0.6 mm diameter'
_diffrn_radiation_monochromator 'Graded multilayer mirror'
_diffrn_radiation_polarisn_norm 0
_diffrn_radiation_probe x-ray
_diffrn_radiation_type GaK\a
_diffrn_radiation_wavelength 1.34143
_diffrn_reflns_av_R_equivalents 0.1265
_diffrn_reflns_av_unetI/netI 0.1891
_diffrn_reflns_Laue_measured_fraction_full 0.972
_diffrn_reflns_Laue_measured_fraction_max 0.972
_diffrn_reflns_limit_h_max 6
_diffrn_reflns_limit_h_min -11
_diffrn_reflns_limit_k_max 12
_diffrn_reflns_limit_k_min -10
_diffrn_reflns_limit_l_max 33
_diffrn_reflns_limit_l_min -33
_diffrn_reflns_number 24534
_diffrn_reflns_point_group_measured_fraction_full 0.972
_diffrn_reflns_point_group_measured_fraction_max 0.972
_diffrn_reflns_theta_full 52.497
_diffrn_reflns_theta_max 52.497
_diffrn_reflns_theta_min 9.94
_diffrn_source 'Metaljet D2'
_diffrn_source_current 3.570
_diffrn_source_power 0.250
_diffrn_source_voltage 70
_exptl_absorpt_coefficient_mu 1.754
_exptl_absorpt_correction_T_max 0.7574
_exptl_absorpt_correction_T_min 0.0343
_exptl_absorpt_correction_type multi-scan
_exptl_absorpt_process_details
;
STOE LANA, absorption correction by scaling of reflection intensities.
J. Koziskova, F. Hahn, J. Richter, J. Kozisek, "Comparison of different
absorption corrections on the model structure of tetrakis(\m~2~-acetato)-
diaqua-di-copper(II)", Acta Chimica Slovaca, vol. 9, no. 2, 2016, pp. 136 - 140.
Afterwards a spherical absorption correction was performed within STOE LANA.
;
_exptl_crystal_colour violet
_exptl_crystal_density_diffrn 1.167
_exptl_crystal_density_method 'not measured'
_exptl_crystal_description Plate
_exptl_crystal_F_000 1094
_exptl_crystal_size_max 0.22
_exptl_crystal_size_mid 0.14
_exptl_crystal_size_min 0.07
_refine_diff_density_max 0.542
_refine_diff_density_min -0.5
_refine_diff_density_rms 0.078
_refine_ls_extinction_method none
_refine_ls_goodness_of_fit_ref 0.872
_refine_ls_hydrogen_treatment constr
_refine_ls_matrix_type full
_refine_ls_number_constraints 0
_refine_ls_number_parameters 613
_refine_ls_number_reflns 9670
_refine_ls_number_restraints 0
_refine_ls_restrained_S_all 0.872
_refine_ls_R_factor_all 0.1573
_refine_ls_R_factor_gt 0.0702
_refine_ls_shift/su_max 0
_refine_ls_shift/su_mean 0
_refine_ls_structure_factor_coef Fsqd
_refine_ls_weighting_details 'w=1/[\s^2^(Fo^2^)+(0.0903P)^2^] where P=(Fo^2^+2Fc^2^)/3'
_refine_ls_weighting_scheme calc
_refine_ls_wR_factor_gt 0.1526
_refine_ls_wR_factor_ref 0.1735
_reflns_Friedel_coverage 0
_reflns_number_gt 4787
_reflns_number_total 9670
_reflns_threshold_expression 'I > 2\s(I)'
_cod_data_source_file d0dt04014b2.cif
_cod_data_source_block 4d
_cod_depositor_comments 'Adding full bibliography for 7706236--7706242.cif.'
_cod_database_code 7706236

loop_
_symmetry_equiv_pos_as_xyz
'x, y, z'
'-x, -y, -z'

loop_
_atom_site_label
_atom_site_type_symbol
_atom_site_fract_x
_atom_site_fract_y
_atom_site_fract_z
_atom_site_U_iso_or_equiv
_atom_site_adp_type
_atom_site_occupancy
_atom_site_site_symmetry_order
_atom_site_calc_flag
_atom_site_refinement_flags_posn
_atom_site_refinement_flags_adp
_atom_site_refinement_flags_occupancy
_atom_site_disorder_assembly
_atom_site_disorder_group
C1 C 0.1823(4) 0.2684(4) 0.31812(17) 0.0304(10) Uani 1 1 d . . . . .
C2 C 0.0651(4) 0.2504(4) 0.34123(18) 0.0370(11) Uani 1 1 d . . . . .
C3 C 0.0148(5) 0.1214(4) 0.3442(2) 0.0455(13) Uani 1 1 d . . . . .
H3 H -0.065732 0.105824 0.359356 0.055 Uiso 1 1 calc R U . . .
C4 C 0.0803(5) 0.0152(4) 0.3252(2) 0.0455(13) Uani 1 1 d . . . . .
H4 H 0.044403 -0.072273 0.327352 0.055 Uiso 1 1 calc R U . . .
C5 C 0.1950(5) 0.0361(4) 0.30380(19) 0.0411(12) Uani 1 1 d . . . . .
H5 H 0.239376 -0.037569 0.291306 0.049 Uiso 1 1 calc R U . . .
C6 C 0.2507(4) 0.1632(4) 0.29943(17) 0.0346(11) Uani 1 1 d . . . . .
C7 C -0.0023(5) 0.3657(5) 0.3662(2) 0.0490(14) Uani 1 1 d . . . . .
H7 H 0.031931 0.446081 0.353507 0.059 Uiso 1 1 calc R U . . .
C8 C -0.1545(5) 0.3471(6) 0.3583(2) 0.0662(16) Uani 1 1 d . . . . .
H8A H -0.190956 0.268124 0.369999 0.099 Uiso 1 1 calc R U . . .
H8B H -0.181649 0.336264 0.324041 0.099 Uiso 1 1 calc R U . . .
H8C H -0.189847 0.424936 0.375630 0.099 Uiso 1 1 calc R U . . .
C9 C 0.0370(6) 0.3931(6) 0.4191(2) 0.0751(19) Uani 1 1 d . . . . .
H9A H -0.002901 0.470641 0.434343 0.113 Uiso 1 1 calc R U . . .
H9B H 0.135667 0.410432 0.424846 0.113 Uiso 1 1 calc R U . . .
H9C H 0.003960 0.316108 0.432595 0.113 Uiso 1 1 calc R U . . .
C10 C 0.3815(4) 0.1818(4) 0.27560(18) 0.0399(12) Uani 1 1 d . . . . .
H10 H 0.402782 0.278497 0.275442 0.048 Uiso 1 1 calc R U . . .
C11 C 0.3721(5) 0.1094(5) 0.2244(2) 0.0533(14) Uani 1 1 d . . . . .
H11A H 0.355836 0.013790 0.223500 0.080 Uiso 1 1 calc R U . . .
H11B H 0.456924 0.130761 0.210439 0.080 Uiso 1 1 calc R U . . .
H11C H 0.297420 0.136685 0.206163 0.080 Uiso 1 1 calc R U . . .
C12 C 0.4989(5) 0.1410(5) 0.3049(2) 0.0528(14) Uani 1 1 d . . . . .
H12A H 0.503952 0.188733 0.338053 0.079 Uiso 1 1 calc R U . . .
H12B H 0.583957 0.162790 0.291106 0.079 Uiso 1 1 calc R U . . .
H12C H 0.483595 0.045443 0.304272 0.079 Uiso 1 1 calc R U . . .
C13 C 0.3853(5) 0.4156(4) 0.38582(18) 0.0427(12) Uani 1 1 d . . . . .
H13A H 0.343826 0.324217 0.384078 0.064 Uiso 1 1 calc R U . . .
H13B H 0.368971 0.469653 0.416325 0.064 Uiso 1 1 calc R U . . .
H13C H 0.482825 0.416957 0.383489 0.064 Uiso 1 1 calc R U . . .
C14 C 0.3242(4) 0.4708(4) 0.34515(17) 0.0310(10) Uani 1 1 d . . . . .
C15 C 0.3704(4) 0.6122(4) 0.33916(17) 0.0317(11) Uani 1 1 d . . . . .
H15 H 0.285015 0.648325 0.331003 0.038 Uiso 1 1 calc R U . . .
C16 C 0.4352(4) 0.7071(4) 0.38447(17) 0.0322(11) Uani 1 1 d . . . . .
C17 C 0.3771(5) 0.8366(4) 0.39594(19) 0.0424(12) Uani 1 1 d . . . . .
H17A H 0.286101 0.820287 0.406282 0.064 Uiso 1 1 calc R U . . .
H17B H 0.372494 0.876643 0.367375 0.064 Uiso 1 1 calc R U . . .
H17C H 0.434991 0.896799 0.421604 0.064 Uiso 1 1 calc R U . . .
C18 C 0.5854(5) 0.7437(4) 0.45543(18) 0.0357(11) Uani 1 1 d . . . . .
C19 C 0.7264(5) 0.7839(4) 0.46041(19) 0.0409(12) Uani 1 1 d . . . . .
C20 C 0.7867(5) 0.8391(4) 0.5052(2) 0.0469(13) Uani 1 1 d . . . . .
H20 H 0.881084 0.867832 0.508628 0.056 Uiso 1 1 calc R U . . .
C21 C 0.7162(6) 0.8546(4) 0.5453(2) 0.0477(14) Uani 1 1 d . . . . .
H21 H 0.760876 0.892183 0.575898 0.057 Uiso 1 1 calc R U . . .
C22 C 0.5787(5) 0.8141(4) 0.5399(2) 0.0469(13) Uani 1 1 d . . . . .
H22 H 0.528854 0.824549 0.567348 0.056 Uiso 1 1 calc R U . . .
C23 C 0.5105(5) 0.7578(4) 0.49510(19) 0.0393(12) Uani 1 1 d . . . . .
C24 C 0.8040(5) 0.7686(4) 0.4162(2) 0.0466(13) Uani 1 1 d . . . . .
H24 H 0.765035 0.683381 0.394799 0.056 Uiso 1 1 calc R U . . .
C25 C 0.7839(6) 0.8814(5) 0.3887(2) 0.0580(14) Uani 1 1 d . . . . .
H25A H 0.687142 0.887484 0.383440 0.087 Uiso 1 1 calc R U . . .
H25B H 0.822238 0.862899 0.357757 0.087 Uiso 1 1 calc R U . . .
H25C H 0.829501 0.965350 0.407356 0.087 Uiso 1 1 calc R U . . .
C26 C 0.9550(5) 0.7644(6) 0.4253(3) 0.0738(19) Uani 1 1 d . . . . .
H26A H 0.999296 0.853134 0.439956 0.111 Uiso 1 1 calc R U . . .
H26B H 0.992845 0.734753 0.394909 0.111 Uiso 1 1 calc R U . . .
H26C H 0.970019 0.702763 0.446835 0.111 Uiso 1 1 calc R U . . .
C27 C 0.3601(5) 0.7076(4) 0.49319(19) 0.0424(12) Uani 1 1 d . . . . .
H27 H 0.325353 0.678493 0.458833 0.051 Uiso 1 1 calc R U . . .
C28 C 0.2803(6) 0.8197(5) 0.5156(2) 0.0588(15) Uani 1 1 d . . . . .
H28A H 0.306580 0.844160 0.550056 0.088 Uiso 1 1 calc R U . . .
H28B H 0.183206 0.788766 0.510395 0.088 Uiso 1 1 calc R U . . .
H28C H 0.300421 0.896958 0.500702 0.088 Uiso 1 1 calc R U . . .
C29 C 0.3334(5) 0.5896(5) 0.5181(2) 0.0522(14) Uani 1 1 d . . . . .
H29A H 0.384103 0.518662 0.504040 0.078 Uiso 1 1 calc R U . . .
H29B H 0.236560 0.557325 0.514006 0.078 Uiso 1 1 calc R U . . .
H29C H 0.362243 0.617046 0.552267 0.078 Uiso 1 1 calc R U . . .
C30 C 0.4520(4) 0.6118(4) 0.29333(17) 0.0325(11) Uani 1 1 d . . . . .
C31 C 0.4799(4) 0.7536(4) 0.28446(17) 0.0333(11) Uani 1 1 d . . . . .
H31A H 0.393050 0.788504 0.279302 0.040 Uiso 1 1 calc R U . . .
H31B H 0.530988 0.810495 0.313075 0.040 Uiso 1 1 calc R U . . .
C32 C 0.5598(5) 0.7598(4) 0.2414(2) 0.0453(13) Uani 1 1 d . . . . .
H32A H 0.505013 0.709926 0.212351 0.054 Uiso 1 1 calc R U . . .
H32B H 0.578943 0.853103 0.237668 0.054 Uiso 1 1 calc R U . . .
C33 C 0.6914(5) 0.7027(5) 0.2463(2) 0.0447(12) Uani 1 1 d . . . . .
H33A H 0.750954 0.758286 0.273156 0.054 Uiso 1 1 calc R U . . .
H33B H 0.737923 0.702822 0.216647 0.054 Uiso 1 1 calc R U . . .
C34 C 0.6654(5) 0.5611(4) 0.25521(19) 0.0435(12) Uani 1 1 d . . . . .
H34A H 0.616688 0.503439 0.226308 0.052 Uiso 1 1 calc R U . . .
H34B H 0.753038 0.528130 0.260975 0.052 Uiso 1 1 calc R U . . .
C35 C 0.5831(4) 0.5522(4) 0.29770(18) 0.0376(12) Uani 1 1 d . . . . .
H35A H 0.562388 0.458125 0.300345 0.045 Uiso 1 1 calc R U . . .
H35B H 0.637467 0.599195 0.327318 0.045 Uiso 1 1 calc R U . . .
C36 C 0.3326(5) 0.5135(5) 0.12588(19) 0.0448(12) Uani 1 1 d . . . . .
H36 H 0.380578 0.602286 0.141545 0.054 Uiso 1 1 calc R U . . .
C37 C 0.3219(6) 0.5124(6) 0.0719(2) 0.0607(15) Uani 1 1 d . . . . .
H37A H 0.412364 0.531752 0.061487 0.091 Uiso 1 1 calc R U . . .
H37B H 0.266025 0.579799 0.064944 0.091 Uiso 1 1 calc R U . . .
H37C H 0.280407 0.424983 0.054687 0.091 Uiso 1 1 calc R U . . .
C38 C 0.4219(5) 0.4111(5) 0.1382(2) 0.0560(15) Uani 1 1 d . . . . .
H38A H 0.381595 0.322322 0.122048 0.084 Uiso 1 1 calc R U . . .
H38B H 0.428963 0.415215 0.172891 0.084 Uiso 1 1 calc R U . . .
H38C H 0.512121 0.430466 0.127676 0.084 Uiso 1 1 calc R U . . .
C39 C 0.0804(5) 0.6264(4) 0.13205(19) 0.0421(12) Uani 1 1 d . . . . .
H39 H 0.066793 0.606160 0.096344 0.050 Uiso 1 1 calc R U . . .
C40 C -0.0559(5) 0.6320(5) 0.1518(2) 0.0505(14) Uani 1 1 d . . . . .
H40A H -0.043750 0.654002 0.186783 0.076 Uiso 1 1 calc R U . . .
H40B H -0.111001 0.545723 0.141745 0.076 Uiso 1 1 calc R U . . .
H40C H -0.101272 0.699958 0.139649 0.076 Uiso 1 1 calc R U . . .
C41 C 0.1668(6) 0.7591(5) 0.1475(3) 0.076(2) Uani 1 1 d . . . . .
H41A H 0.118403 0.828721 0.137885 0.114 Uiso 1 1 calc R U . . .
H41B H 0.251894 0.757159 0.132307 0.114 Uiso 1 1 calc R U . . .
H41C H 0.185866 0.777468 0.182340 0.114 Uiso 1 1 calc R U . . .
C42 C -0.1428(6) 0.0912(5) 0.0454(2) 0.0597(15) Uani 1 1 d . . . . .
H42A H -0.190721 0.066429 0.013471 0.090 Uiso 1 1 calc R U . . .
H42B H -0.205919 0.076876 0.069468 0.090 Uiso 1 1 calc R U . . .
H42C H -0.069446 0.036737 0.047705 0.090 Uiso 1 1 calc R U . . .
C43 C -0.2122(6) 0.3729(6) 0.0590(2) 0.0695(17) Uani 1 1 d . . . . .
H43A H -0.272987 0.345398 0.029652 0.104 Uiso 1 1 calc R U . . .
H43B H -0.175348 0.466176 0.061966 0.104 Uiso 1 1 calc R U . . .
H43C H -0.262430 0.361844 0.086654 0.104 Uiso 1 1 calc R U . . .
C44 C 0.0216(7) 0.2969(6) 0.0039(2) 0.0717(17) Uani 1 1 d . . . . .
H44A H 0.097431 0.244435 0.001660 0.108 Uiso 1 1 calc R U . . .
H44B H 0.055850 0.391041 0.007651 0.108 Uiso 1 1 calc R U . . .
H44C H -0.039597 0.269873 -0.025360 0.108 Uiso 1 1 calc R U . . .
C45 C 0.0032(4) 0.2427(4) 0.17330(17) 0.0351(11) Uani 1 1 d . . . . .
C46 C -0.0036(5) 0.0922(4) 0.16735(19) 0.0426(12) Uani 1 1 d . . . . .
H46A H -0.059661 0.049931 0.137527 0.051 Uiso 1 1 calc R U . . .
H46B H 0.088485 0.066665 0.164451 0.051 Uiso 1 1 calc R U . . .
C47 C -0.0633(5) 0.0416(4) 0.2095(2) 0.0479(13) Uani 1 1 d . . . . .
H47A H -0.069020 -0.056210 0.203965 0.057 Uiso 1 1 calc R U . . .
H47B H -0.003414 0.077838 0.239044 0.057 Uiso 1 1 calc R U . . .
C48 C -0.2021(5) 0.0820(5) 0.2160(2) 0.0576(15) Uani 1 1 d . . . . .
H48A H -0.236620 0.052751 0.244649 0.069 Uiso 1 1 calc R U . . .
H48B H -0.264385 0.038069 0.187909 0.069 Uiso 1 1 calc R U . . .
C49 C -0.1985(5) 0.2321(5) 0.2218(2) 0.0492(13) Uani 1 1 d . . . . .
H49A H -0.291395 0.255787 0.224313 0.059 Uiso 1 1 calc R U . . .
H49B H -0.143570 0.275680 0.251755 0.059 Uiso 1 1 calc R U . . .
C50 C -0.1389(4) 0.2822(4) 0.17973(19) 0.0428(13) Uani 1 1 d . . . . .
H50A H -0.134384 0.379913 0.185079 0.051 Uiso 1 1 calc R U . . .
H50B H -0.198465 0.244999 0.150215 0.051 Uiso 1 1 calc R U . . .
C51 C 0.4604(6) 0.9158(5) 0.0766(2) 0.0568(15) Uani 1 1 d . . . . .
C52 C 0.4878(6) 0.8599(5) 0.0313(2) 0.0586(15) Uani 1 1 d . . . . .
H52 H 0.442933 0.884628 0.004527 0.070 Uiso 1 1 calc R U . . .
C53 C 0.5776(6) 0.7699(6) 0.0237(3) 0.0723(18) Uani 1 1 d . . . . .
H53 H 0.595119 0.732865 -0.007935 0.087 Uiso 1 1 calc R U . . .
C54 C 0.6423(7) 0.7335(7) 0.0622(3) 0.085(2) Uani 1 1 d . . . . .
H54 H 0.705190 0.670990 0.057306 0.102 Uiso 1 1 calc R U . . .
C55 C 0.6165(7) 0.7869(7) 0.1075(3) 0.083(2) Uani 1 1 d . . . . .
H55 H 0.660900 0.760849 0.134064 0.100 Uiso 1 1 calc R U . . .
C56 C 0.5270(6) 0.8780(6) 0.1150(2) 0.0646(16) Uani 1 1 d . . . . .
H56 H 0.510472 0.915410 0.146649 0.077 Uiso 1 1 calc R U . . .
C57 C 0.3621(7) 1.0164(6) 0.0851(3) 0.083(2) Uani 1 1 d . . . . .
H57A H 0.385028 1.072559 0.116775 0.124 Uiso 1 1 calc R U . . .
H57B H 0.270184 0.970505 0.083538 0.124 Uiso 1 1 calc R U . . .
H57C H 0.367144 1.071506 0.060583 0.124 Uiso 1 1 calc R U . . .
Cl1 Cl 0.04983(11) 0.62355(11) 0.27725(5) 0.0479(3) Uani 1 1 d . . . . .
N1 N 0.2345(3) 0.4027(3) 0.31376(14) 0.0319(9) Uani 1 1 d . . . . .
N2 N 0.5287(3) 0.6724(3) 0.41007(14) 0.0341(9) Uani 1 1 d . . . . .
O1 O 0.0909(3) 0.3047(3) 0.21432(12) 0.0389(8) Uani 1 1 d . . . . .
O2 O 0.3667(3) 0.5379(3) 0.25327(11) 0.0343(7) Uani 1 1 d . . . . .
P1 P 0.08490(12) 0.29373(11) 0.11938(5) 0.0384(3) Uani 1 1 d . . . . .
P2 P 0.16959(11) 0.49592(11) 0.15239(5) 0.0353(3) Uani 1 1 d . . . . .
Si1 Si -0.07135(14) 0.26918(13) 0.05626(5) 0.0478(4) Uani 1 1 d . . . . .
Ti1 Ti 0.18712(7) 0.46400(7) 0.24451(3) 0.0326(2) Uani 1 1 d . . . . .

loop_
_atom_site_aniso_label
_atom_site_aniso_U_11
_atom_site_aniso_U_22
_atom_site_aniso_U_33
_atom_site_aniso_U_23
_atom_site_aniso_U_13
_atom_site_aniso_U_12
C1 0.033(2) 0.017(2) 0.044(3) 0.014(2) 0.006(2) -0.0005(18)
C2 0.036(3) 0.026(2) 0.054(3) 0.018(2) 0.006(2) 0.0024(19)
C3 0.042(3) 0.032(3) 0.066(4) 0.022(3) 0.012(3) -0.009(2)
C4 0.048(3) 0.021(2) 0.069(4) 0.017(2) 0.006(3) -0.004(2)
C5 0.043(3) 0.021(2) 0.062(4) 0.015(2) 0.005(3) 0.003(2)
C6 0.036(3) 0.026(2) 0.042(3) 0.010(2) 0.002(2) -0.0016(19)
C7 0.044(3) 0.034(3) 0.077(4) 0.019(3) 0.029(3) 0.011(2)
C8 0.059(4) 0.081(4) 0.062(4) 0.011(3) 0.012(3) 0.022(3)
C9 0.063(4) 0.073(4) 0.079(5) -0.019(4) 0.002(3) 0.019(3)
C10 0.039(3) 0.023(2) 0.058(4) 0.010(2) 0.006(2) 0.0028(19)
C11 0.046(3) 0.059(3) 0.057(4) 0.011(3) 0.015(3) 0.009(2)
C12 0.038(3) 0.051(3) 0.071(4) 0.016(3) 0.004(3) 0.011(2)
C13 0.052(3) 0.029(2) 0.049(3) 0.018(2) -0.001(2) -0.001(2)
C14 0.031(2) 0.020(2) 0.044(3) 0.014(2) 0.007(2) -0.0001(18)
C15 0.036(2) 0.021(2) 0.040(3) 0.010(2) 0.001(2) 0.0065(18)
C16 0.030(2) 0.025(2) 0.042(3) 0.010(2) 0.005(2) -0.0005(18)
C17 0.054(3) 0.024(2) 0.051(3) 0.011(2) 0.000(3) 0.011(2)
C18 0.047(3) 0.021(2) 0.041(3) 0.012(2) 0.001(2) 0.003(2)
C19 0.046(3) 0.023(2) 0.055(4) 0.015(2) -0.003(3) 0.000(2)
C20 0.055(3) 0.033(3) 0.055(4) 0.018(3) -0.006(3) 0.002(2)
C21 0.065(4) 0.032(3) 0.045(3) 0.012(2) -0.012(3) 0.000(2)
C22 0.068(4) 0.027(2) 0.049(3) 0.014(2) 0.001(3) 0.011(2)
C23 0.052(3) 0.024(2) 0.044(3) 0.012(2) 0.002(3) 0.004(2)
C24 0.041(3) 0.033(3) 0.063(4) 0.007(3) 0.002(3) -0.004(2)
C25 0.061(3) 0.057(3) 0.056(4) 0.019(3) 0.009(3) -0.007(3)
C26 0.046(3) 0.071(4) 0.098(5) 0.002(4) 0.000(3) 0.007(3)
C27 0.051(3) 0.037(3) 0.045(3) 0.017(2) 0.010(2) 0.014(2)
C28 0.070(4) 0.052(3) 0.059(4) 0.012(3) 0.010(3) 0.024(3)
C29 0.049(3) 0.055(3) 0.060(4) 0.027(3) 0.012(3) 0.010(2)
C30 0.030(2) 0.022(2) 0.046(3) 0.011(2) -0.001(2) 0.0025(18)
C31 0.035(2) 0.025(2) 0.042(3) 0.014(2) 0.003(2) 0.0003(19)
C32 0.053(3) 0.030(2) 0.054(3) 0.014(2) 0.010(3) -0.002(2)
C33 0.038(3) 0.047(3) 0.049(3) 0.010(3) 0.013(2) -0.002(2)
C34 0.036(3) 0.042(3) 0.056(3) 0.016(3) 0.006(2) 0.009(2)
C35 0.038(3) 0.026(2) 0.051(3) 0.013(2) 0.004(2) 0.0028(19)
C36 0.043(3) 0.041(3) 0.050(3) 0.010(3) 0.011(2) -0.005(2)
C37 0.061(3) 0.059(3) 0.064(4) 0.016(3) 0.024(3) 0.000(3)
C38 0.039(3) 0.057(3) 0.073(4) 0.009(3) 0.010(3) 0.012(2)
C39 0.052(3) 0.031(3) 0.046(3) 0.015(2) 0.005(2) 0.004(2)
C40 0.053(3) 0.040(3) 0.062(4) 0.012(3) 0.005(3) 0.018(2)
C41 0.075(4) 0.034(3) 0.121(6) 0.020(3) 0.006(4) 0.008(3)
C42 0.070(4) 0.053(3) 0.050(4) 0.006(3) -0.011(3) -0.005(3)
C43 0.069(4) 0.065(4) 0.075(4) 0.016(3) -0.010(3) 0.014(3)
C44 0.092(4) 0.070(4) 0.052(4) 0.020(3) -0.003(3) -0.004(3)
C45 0.037(2) 0.023(2) 0.044(3) 0.007(2) 0.000(2) -0.0009(19)
C46 0.048(3) 0.025(2) 0.055(3) 0.008(2) 0.003(3) 0.002(2)
C47 0.056(3) 0.026(2) 0.062(4) 0.017(3) 0.010(3) -0.005(2)
C48 0.062(4) 0.044(3) 0.070(4) 0.023(3) 0.015(3) -0.005(3)
C49 0.044(3) 0.038(3) 0.067(4) 0.017(3) 0.016(3) -0.004(2)
C50 0.041(3) 0.030(2) 0.057(3) 0.008(2) 0.002(3) 0.002(2)
C51 0.066(4) 0.044(3) 0.059(4) 0.010(3) -0.001(3) 0.005(3)
C52 0.071(4) 0.051(3) 0.054(4) 0.015(3) 0.007(3) 0.004(3)
C53 0.087(4) 0.058(4) 0.080(5) 0.019(3) 0.024(4) 0.024(3)
C54 0.067(4) 0.083(5) 0.122(7) 0.043(5) 0.033(5) 0.031(4)
C55 0.069(4) 0.105(5) 0.090(6) 0.050(5) 0.017(4) 0.021(4)
C56 0.059(4) 0.065(4) 0.069(4) 0.015(3) 0.004(3) 0.002(3)
C57 0.112(5) 0.068(4) 0.077(5) 0.017(4) 0.021(4) 0.040(4)
Cl1 0.0453(7) 0.0410(7) 0.0592(8) 0.0073(6) 0.0037(6) 0.0169(5)
N1 0.0293(19) 0.0172(18) 0.051(3) 0.0100(18) 0.0087(18) 0.0015(15)
N2 0.036(2) 0.0245(18) 0.044(3) 0.0112(18) 0.0065(19) 0.0005(16)
O1 0.0406(17) 0.0302(16) 0.047(2) 0.0131(15) 0.0037(16) -0.0022(13)
O2 0.0378(16) 0.0262(15) 0.043(2) 0.0147(14) 0.0089(15) 0.0048(13)
P1 0.0398(7) 0.0293(6) 0.0469(8) 0.0103(6) 0.0037(6) 0.0022(5)
P2 0.0360(7) 0.0262(6) 0.0460(8) 0.0117(6) 0.0069(6) 0.0035(5)
Si1 0.0520(8) 0.0398(8) 0.0510(9) 0.0114(7) -0.0028(7) 0.0019(6)
Ti1 0.0318(4) 0.0216(4) 0.0454(5) 0.0106(4) 0.0037(4) 0.0015(3)

loop_
_atom_type_symbol
_atom_type_description
_atom_type_scat_dispersion_real
_atom_type_scat_dispersion_imag
_atom_type_scat_source
C C 0.0148 0.007 'International Tables Vol C Tables 4.2.6.8 and 6.1.1.4'
H H 0 0 'International Tables Vol C Tables 4.2.6.8 and 6.1.1.4'
Cl Cl 0.3294 0.5404 'International Tables Vol C Tables 4.2.6.8 and 6.1.1.4'
N N 0.0253 0.0136 'International Tables Vol C Tables 4.2.6.8 and 6.1.1.4'
O O 0.0412 0.025 'International Tables Vol C Tables 4.2.6.8 and 6.1.1.4'
P P 0.2596 0.3354 'International Tables Vol C Tables 4.2.6.8 and 6.1.1.4'
Si Si 0.2148 0.2489 'International Tables Vol C Tables 4.2.6.8 and 6.1.1.4'
Ti Ti 0.361 1.4674 'International Tables Vol C Tables 4.2.6.8 and 6.1.1.4'

loop_
_geom_angle_atom_site_label_1
_geom_angle_atom_site_label_2
_geom_angle_atom_site_label_3
_geom_angle
_geom_angle_site_symmetry_1
_geom_angle_site_symmetry_3
_geom_angle_publ_flag
C2 C1 C6 122.3(4) . . ?
C2 C1 N1 118.2(3) . . ?
C6 C1 N1 119.5(4) . . ?
C1 C2 C3 117.5(4) . . ?
C1 C2 C7 122.6(4) . . ?
C3 C2 C7 119.7(4) . . ?
C4 C3 C2 121.0(5) . . ?
C4 C3 H3 119.5 . . ?
C2 C3 H3 119.5 . . ?
C5 C4 C3 120.0(4) . . ?
C5 C4 H4 120.0 . . ?
C3 C4 H4 120.0 . . ?
C4 C5 C6 121.9(4) . . ?
C4 C5 H5 119.1 . . ?
C6 C5 H5 119.1 . . ?
C1 C6 C5 117.2(4) . . ?
C1 C6 C10 122.9(4) . . ?
C5 C6 C10 119.9(4) . . ?
C9 C7 C8 108.5(5) . . ?
C9 C7 C2 110.5(4) . . ?
C8 C7 C2 114.6(4) . . ?
C9 C7 H7 107.6 . . ?
C8 C7 H7 107.6 . . ?
C2 C7 H7 107.6 . . ?
C7 C8 H8A 109.5 . . ?
C7 C8 H8B 109.5 . . ?
H8A C8 H8B 109.5 . . ?
C7 C8 H8C 109.5 . . ?
H8A C8 H8C 109.5 . . ?
H8B C8 H8C 109.5 . . ?
C7 C9 H9A 109.5 . . ?
C7 C9 H9B 109.5 . . ?
H9A C9 H9B 109.5 . . ?
C7 C9 H9C 109.5 . . ?
H9A C9 H9C 109.5 . . ?
H9B C9 H9C 109.5 . . ?
C11 C10 C6 113.5(4) . . ?
C11 C10 C12 110.3(4) . . ?
C6 C10 C12 110.5(4) . . ?
C11 C10 H10 107.4 . . ?
C6 C10 H10 107.4 . . ?
C12 C10 H10 107.4 . . ?
C10 C11 H11A 109.5 . . ?
C10 C11 H11B 109.5 . . ?
H11A C11 H11B 109.5 . . ?
C10 C11 H11C 109.5 . . ?
H11A C11 H11C 109.5 . . ?
H11B C11 H11C 109.5 . . ?
C10 C12 H12A 109.5 . . ?
C10 C12 H12B 109.5 . . ?
H12A C12 H12B 109.5 . . ?
C10 C12 H12C 109.5 . . ?
H12A C12 H12C 109.5 . . ?
H12B C12 H12C 109.5 . . ?
C14 C13 H13A 109.5 . . ?
C14 C13 H13B 109.5 . . ?
H13A C13 H13B 109.5 . . ?
C14 C13 H13C 109.5 . . ?
H13A C13 H13C 109.5 . . ?
H13B C13 H13C 109.5 . . ?
N1 C14 C13 122.6(4) . . ?
N1 C14 C15 116.7(4) . . ?
C13 C14 C15 120.7(4) . . ?
C14 C15 C16 115.7(4) . . ?
C14 C15 C30 110.6(3) . . ?
C16 C15 C30 115.3(3) . . ?
C14 C15 H15 104.6 . . ?
C16 C15 H15 104.6 . . ?
C30 C15 H15 104.6 . . ?
N2 C16 C17 124.8(4) . . ?
N2 C16 C15 119.7(3) . . ?
C17 C16 C15 115.4(3) . . ?
C16 C17 H17A 109.5 . . ?
C16 C17 H17B 109.5 . . ?
H17A C17 H17B 109.5 . . ?
C16 C17 H17C 109.5 . . ?
H17A C17 H17C 109.5 . . ?
H17B C17 H17C 109.5 . . ?
C23 C18 C19 120.7(5) . . ?
C23 C18 N2 121.7(4) . . ?
C19 C18 N2 117.0(5) . . ?
C20 C19 C18 118.3(5) . . ?
C20 C19 C24 122.6(5) . . ?
C18 C19 C24 119.0(4) . . ?
C19 C20 C21 122.7(5) . . ?
C19 C20 H20 118.6 . . ?
C21 C20 H20 118.6 . . ?
C20 C21 C22 118.3(5) . . ?
C20 C21 H21 120.8 . . ?
C22 C21 H21 120.8 . . ?
C21 C22 C23 121.8(5) . . ?
C21 C22 H22 119.1 . . ?
C23 C22 H22 119.1 . . ?
C18 C23 C22 118.1(5) . . ?
C18 C23 C27 123.8(4) . . ?
C22 C23 C27 118.0(5) . . ?
C19 C24 C26 115.3(5) . . ?
C19 C24 C25 110.3(4) . . ?
C26 C24 C25 108.4(4) . . ?
C19 C24 H24 107.6 . . ?
C26 C24 H24 107.6 . . ?
C25 C24 H24 107.6 . . ?
C24 C25 H25A 109.5 . . ?
C24 C25 H25B 109.5 . . ?
H25A C25 H25B 109.5 . . ?
C24 C25 H25C 109.5 . . ?
H25A C25 H25C 109.5 . . ?
H25B C25 H25C 109.5 . . ?
C24 C26 H26A 109.5 . . ?
C24 C26 H26B 109.5 . . ?
H26A C26 H26B 109.5 . . ?
C24 C26 H26C 109.5 . . ?
H26A C26 H26C 109.5 . . ?
H26B C26 H26C 109.5 . . ?
C29 C27 C23 112.6(4) . . ?
C29 C27 C28 109.3(4) . . ?
C23 C27 C28 110.8(4) . . ?
C29 C27 H27 108.0 . . ?
C23 C27 H27 108.0 . . ?
C28 C27 H27 108.0 . . ?
C27 C28 H28A 109.5 . . ?
C27 C28 H28B 109.5 . . ?
H28A C28 H28B 109.5 . . ?
C27 C28 H28C 109.5 . . ?
H28A C28 H28C 109.5 . . ?
H28B C28 H28C 109.5 . . ?
C27 C29 H29A 109.5 . . ?
C27 C29 H29B 109.5 . . ?
H29A C29 H29B 109.5 . . ?
C27 C29 H29C 109.5 . . ?
H29A C29 H29C 109.5 . . ?
H29B C29 H29C 109.5 . . ?
O2 C30 C35 110.1(3) . . ?
O2 C30 C31 106.8(3) . . ?
C35 C30 C31 110.4(3) . . ?
O2 C30 C15 107.5(3) . . ?
C35 C30 C15 112.6(3) . . ?
C31 C30 C15 109.2(3) . . ?
C32 C31 C30 111.7(4) . . ?
C32 C31 H31A 109.3 . . ?
C30 C31 H31A 109.3 . . ?
C32 C31 H31B 109.3 . . ?
C30 C31 H31B 109.3 . . ?
H31A C31 H31B 108.0 . . ?
C33 C32 C31 111.9(4) . . ?
C33 C32 H32A 109.2 . . ?
C31 C32 H32A 109.2 . . ?
C33 C32 H32B 109.2 . . ?
C31 C32 H32B 109.2 . . ?
H32A C32 H32B 107.9 . . ?
C32 C33 C34 110.3(4) . . ?
C32 C33 H33A 109.6 . . ?
C34 C33 H33A 109.6 . . ?
C32 C33 H33B 109.6 . . ?
C34 C33 H33B 109.6 . . ?
H33A C33 H33B 108.1 . . ?
C35 C34 C33 112.2(4) . . ?
C35 C34 H34A 109.2 . . ?
C33 C34 H34A 109.2 . . ?
C35 C34 H34B 109.2 . . ?
C33 C34 H34B 109.2 . . ?
H34A C34 H34B 107.9 . . ?
C30 C35 C34 112.2(4) . . ?
C30 C35 H35A 109.2 . . ?
C34 C35 H35A 109.2 . . ?
C30 C35 H35B 109.2 . . ?
C34 C35 H35B 109.2 . . ?
H35A C35 H35B 107.9 . . ?
C38 C36 C37 111.0(4) . . ?
C38 C36 P2 111.2(4) . . ?
C37 C36 P2 115.0(3) . . ?
C38 C36 H36 106.4 . . ?
C37 C36 H36 106.4 . . ?
P2 C36 H36 106.4 . . ?
C36 C37 H37A 109.5 . . ?
C36 C37 H37B 109.5 . . ?
H37A C37 H37B 109.5 . . ?
C36 C37 H37C 109.5 . . ?
H37A C37 H37C 109.5 . . ?
H37B C37 H37C 109.5 . . ?
C36 C38 H38A 109.5 . . ?
C36 C38 H38B 109.5 . . ?
H38A C38 H38B 109.5 . . ?
C36 C38 H38C 109.5 . . ?
H38A C38 H38C 109.5 . . ?
H38B C38 H38C 109.5 . . ?
C40 C39 C41 109.9(4) . . ?
C40 C39 P2 111.5(3) . . ?
C41 C39 P2 109.3(3) . . ?
C40 C39 H39 108.7 . . ?
C41 C39 H39 108.7 . . ?
P2 C39 H39 108.7 . . ?
C39 C40 H40A 109.5 . . ?
C39 C40 H40B 109.5 . . ?
H40A C40 H40B 109.5 . . ?
C39 C40 H40C 109.5 . . ?
H40A C40 H40C 109.5 . . ?
H40B C40 H40C 109.5 . . ?
C39 C41 H41A 109.5 . . ?
C39 C41 H41B 109.5 . . ?
H41A C41 H41B 109.5 . . ?
C39 C41 H41C 109.5 . . ?
H41A C41 H41C 109.5 . . ?
H41B C41 H41C 109.5 . . ?
Si1 C42 H42A 109.5 . . ?
Si1 C42 H42B 109.5 . . ?
H42A C42 H42B 109.5 . . ?
Si1 C42 H42C 109.5 . . ?
H42A C42 H42C 109.5 . . ?
H42B C42 H42C 109.5 . . ?
Si1 C43 H43A 109.5 . . ?
Si1 C43 H43B 109.5 . . ?
H43A C43 H43B 109.5 . . ?
Si1 C43 H43C 109.5 . . ?
H43A C43 H43C 109.5 . . ?
H43B C43 H43C 109.5 . . ?
Si1 C44 H44A 109.5 . . ?
Si1 C44 H44B 109.5 . . ?
H44A C44 H44B 109.5 . . ?
Si1 C44 H44C 109.5 . . ?
H44A C44 H44C 109.5 . . ?
H44B C44 H44C 109.5 . . ?
O1 C45 C46 109.8(3) . . ?
O1 C45 C50 109.2(4) . . ?
C46 C45 C50 109.1(4) . . ?
O1 C45 P1 106.3(3) . . ?
C46 C45 P1 107.6(3) . . ?
C50 C45 P1 114.7(3) . . ?
C47 C46 C45 111.8(4) . . ?
C47 C46 H46A 109.3 . . ?
C45 C46 H46A 109.3 . . ?
C47 C46 H46B 109.3 . . ?
C45 C46 H46B 109.3 . . ?
H46A C46 H46B 107.9 . . ?
C48 C47 C46 110.8(4) . . ?
C48 C47 H47A 109.5 . . ?
C46 C47 H47A 109.5 . . ?
C48 C47 H47B 109.5 . . ?
C46 C47 H47B 109.5 . . ?
H47A C47 H47B 108.1 . . ?
C47 C48 C49 110.9(4) . . ?
C47 C48 H48A 109.5 . . ?
C49 C48 H48A 109.5 . . ?
C47 C48 H48B 109.5 . . ?
C49 C48 H48B 109.5 . . ?
H48A C48 H48B 108.0 . . ?
C50 C49 C48 111.2(4) . . ?
C50 C49 H49A 109.4 . . ?
C48 C49 H49A 109.4 . . ?
C50 C49 H49B 109.4 . . ?
C48 C49 H49B 109.4 . . ?
H49A C49 H49B 108.0 . . ?
C49 C50 C45 111.1(4) . . ?
C49 C50 H50A 109.4 . . ?
C45 C50 H50A 109.4 . . ?
C49 C50 H50B 109.4 . . ?
C45 C50 H50B 109.4 . . ?
H50A C50 H50B 108.0 . . ?
C52 C51 C56 118.0(5) . . ?
C52 C51 C57 121.9(5) . . ?
C56 C51 C57 120.1(6) . . ?
C53 C52 C51 121.8(6) . . ?
C53 C52 H52 119.1 . . ?
C51 C52 H52 119.1 . . ?
C52 C53 C54 119.3(7) . . ?
C52 C53 H53 120.3 . . ?
C54 C53 H53 120.3 . . ?
C55 C54 C53 120.0(6) . . ?
C55 C54 H54 120.0 . . ?
C53 C54 H54 120.0 . . ?
C54 C55 C56 120.4(6) . . ?
C54 C55 H55 119.8 . . ?
C56 C55 H55 119.8 . . ?
C55 C56 C51 120.4(7) . . ?
C55 C56 H56 119.8 . . ?
C51 C56 H56 119.8 . . ?
C51 C57 H57A 109.5 . . ?
C51 C57 H57B 109.5 . . ?
H57A C57 H57B 109.5 . . ?
C51 C57 H57C 109.5 . . ?
H57A C57 H57C 109.5 . . ?
H57B C57 H57C 109.5 . . ?
C14 N1 C1 119.7(3) . . ?
C14 N1 Ti1 121.6(3) . . ?
C1 N1 Ti1 117.4(3) . . ?
C16 N2 C18 125.2(4) . . ?
C45 O1 Ti1 143.5(2) . . ?
C30 O2 Ti1 134.1(3) . . ?
C45 P1 P2 98.66(14) . . ?
C45 P1 Si1 110.51(14) . . ?
P2 P1 Si1 116.98(7) . . ?
C36 P2 C39 103.1(2) . . ?
C36 P2 P1 102.10(16) . . ?
C39 P2 P1 114.47(16) . . ?
C36 P2 Ti1 114.91(16) . . ?
C39 P2 Ti1 122.66(17) . . ?
P1 P2 Ti1 98.13(6) . . ?
C44 Si1 C43 107.4(3) . . ?
C44 Si1 C42 107.6(3) . . ?
C43 Si1 C42 109.2(3) . . ?
C44 Si1 P1 107.0(2) . . ?
C43 Si1 P1 120.4(2) . . ?
C42 Si1 P1 104.70(17) . . ?
O1 Ti1 O2 136.44(13) . . ?
O1 Ti1 N1 96.40(13) . . ?
O2 Ti1 N1 83.45(13) . . ?
O1 Ti1 Cl1 113.84(10) . . ?
O2 Ti1 Cl1 109.59(9) . . ?
N1 Ti1 Cl1 94.10(9) . . ?
O1 Ti1 P2 78.55(10) . . ?
O2 Ti1 P2 91.39(10) . . ?
N1 Ti1 P2 166.21(9) . . ?
Cl1 Ti1 P2 99.69(5) . . ?

loop_
_geom_bond_atom_site_label_1
_geom_bond_atom_site_label_2
_geom_bond_distance
_geom_bond_site_symmetry_2
_geom_bond_publ_flag
C1 C2 1.392(6) . ?
C1 C6 1.393(6) . ?
C1 N1 1.458(5) . ?
C2 C3 1.392(6) . ?
C2 C7 1.523(6) . ?
C3 C4 1.386(7) . ?
C3 H3 0.9500 . ?
C4 C5 1.347(7) . ?
C4 H4 0.9500 . ?
C5 C6 1.399(6) . ?
C5 H5 0.9500 . ?
C6 C10 1.521(7) . ?
C7 C9 1.504(9) . ?
C7 C8 1.510(7) . ?
C7 H7 1.0000 . ?
C8 H8A 0.9800 . ?
C8 H8B 0.9800 . ?
C8 H8C 0.9800 . ?
C9 H9A 0.9800 . ?
C9 H9B 0.9800 . ?
C9 H9C 0.9800 . ?
C10 C11 1.508(7) . ?
C10 C12 1.540(6) . ?
C10 H10 1.0000 . ?
C11 H11A 0.9800 . ?
C11 H11B 0.9800 . ?
C11 H11C 0.9800 . ?
C12 H12A 0.9800 . ?
C12 H12B 0.9800 . ?
C12 H12C 0.9800 . ?
C13 C14 1.509(6) . ?
C13 H13A 0.9800 . ?
C13 H13B 0.9800 . ?
C13 H13C 0.9800 . ?
C14 N1 1.278(5) . ?
C14 C15 1.527(5) . ?
C15 C16 1.533(6) . ?
C15 C30 1.585(6) . ?
C15 H15 1.0000 . ?
C16 N2 1.273(5) . ?
C16 C17 1.510(6) . ?
C17 H17A 0.9800 . ?
C17 H17B 0.9800 . ?
C17 H17C 0.9800 . ?
C18 C23 1.391(7) . ?
C18 C19 1.415(6) . ?
C18 N2 1.418(6) . ?
C19 C20 1.373(7) . ?
C19 C24 1.517(7) . ?
C20 C21 1.377(7) . ?
C20 H20 0.9500 . ?
C21 C22 1.382(7) . ?
C21 H21 0.9500 . ?
C22 C23 1.405(7) . ?
C22 H22 0.9500 . ?
C23 C27 1.528(7) . ?
C24 C26 1.522(7) . ?
C24 C25 1.543(7) . ?
C24 H24 1.0000 . ?
C25 H25A 0.9800 . ?
C25 H25B 0.9800 . ?
C25 H25C 0.9800 . ?
C26 H26A 0.9800 . ?
C26 H26B 0.9800 . ?
C26 H26C 0.9800 . ?
C27 C29 1.528(6) . ?
C27 C28 1.548(6) . ?
C27 H27 1.0000 . ?
C28 H28A 0.9800 . ?
C28 H28B 0.9800 . ?
C28 H28C 0.9800 . ?
C29 H29A 0.9800 . ?
C29 H29B 0.9800 . ?
C29 H29C 0.9800 . ?
C30 O2 1.426(5) . ?
C30 C35 1.517(6) . ?
C30 C31 1.532(5) . ?
C31 C32 1.513(7) . ?
C31 H31A 0.9900 . ?
C31 H31B 0.9900 . ?
C32 C33 1.510(6) . ?
C32 H32A 0.9900 . ?
C32 H32B 0.9900 . ?
C33 C34 1.529(6) . ?
C33 H33A 0.9900 . ?
C33 H33B 0.9900 . ?
C34 C35 1.519(7) . ?
C34 H34A 0.9900 . ?
C34 H34B 0.9900 . ?
C35 H35A 0.9900 . ?
C35 H35B 0.9900 . ?
C36 C38 1.533(6) . ?
C36 C37 1.537(8) . ?
C36 P2 1.844(5) . ?
C36 H36 1.0000 . ?
C37 H37A 0.9800 . ?
C37 H37B 0.9800 . ?
C37 H37C 0.9800 . ?
C38 H38A 0.9800 . ?
C38 H38B 0.9800 . ?
C38 H38C 0.9800 . ?
C39 C40 1.510(7) . ?
C39 C41 1.514(7) . ?
C39 P2 1.856(4) . ?
C39 H39 1.0000 . ?
C40 H40A 0.9800 . ?
C40 H40B 0.9800 . ?
C40 H40C 0.9800 . ?
C41 H41A 0.9800 . ?
C41 H41B 0.9800 . ?
C41 H41C 0.9800 . ?
C42 Si1 1.862(5) . ?
C42 H42A 0.9800 . ?
C42 H42B 0.9800 . ?
C42 H42C 0.9800 . ?
C43 Si1 1.862(5) . ?
C43 H43A 0.9800 . ?
C43 H43B 0.9800 . ?
C43 H43C 0.9800 . ?
C44 Si1 1.858(7) . ?
C44 H44A 0.9800 . ?
C44 H44B 0.9800 . ?
C44 H44C 0.9800 . ?
C45 O1 1.422(5) . ?
C45 C46 1.529(5) . ?
C45 C50 1.536(6) . ?
C45 P1 1.915(5) . ?
C46 C47 1.526(7) . ?
C46 H46A 0.9900 . ?
C46 H46B 0.9900 . ?
C47 C48 1.506(7) . ?
C47 H47A 0.9900 . ?
C47 H47B 0.9900 . ?
C48 C49 1.529(6) . ?
C48 H48A 0.9900 . ?
C48 H48B 0.9900 . ?
C49 C50 1.521(7) . ?
C49 H49A 0.9900 . ?
C49 H49B 0.9900 . ?
C50 H50A 0.9900 . ?
C50 H50B 0.9900 . ?
C51 C52 1.377(8) . ?
C51 C56 1.383(8) . ?
C51 C57 1.510(8) . ?
C52 C53 1.363(8) . ?
C52 H52 0.9500 . ?
C53 C54 1.373(10) . ?
C53 H53 0.9500 . ?
C54 C55 1.364(10) . ?
C54 H54 0.9500 . ?
C55 C56 1.369(9) . ?
C55 H55 0.9500 . ?
C56 H56 0.9500 . ?
C57 H57A 0.9800 . ?
C57 H57B 0.9800 . ?
C57 H57C 0.9800 . ?
Cl1 Ti1 2.3659(13) . ?
N1 Ti1 2.221(4) . ?
O1 Ti1 1.847(3) . ?
O2 Ti1 1.853(3) . ?
P1 P2 2.1844(16) . ?
P1 Si1 2.2670(18) . ?
P2 Ti1 2.7055(16) . ?
